data_9009717
loop_
_publ_author_name
'Guillou, J. J.'
'Monthel, J.'
'Picot, P.'
'Pillard, F.'
'Protas, J.'
'Samama, J. C.'

_publ_section_title
;L'imiterite, Ag2HgS2 nouvelle espece minerale; proprietes et structure
 cristalline Locality: Tinerhir, Boulmane, Morocco
;
_journal_name_full 'Bulletin de Mineralogie'
_journal_page_first 457
_journal_page_last 464
_journal_volume 108
_journal_year 1985
_chemical_compound_source 'Tinerhir, Boulmane, Morocco'
_chemical_formula_sum 'Ag2 Hg S2'
_chemical_name_mineral Imiterite
_space_group_IT_number 14
_symmetry_space_group_name_Hall '-P 2ybc'
_symmetry_space_group_name_H-M 'P 1 21/c 1'
_cell_angle_alpha 90
_cell_angle_beta 107.12
_cell_angle_gamma 90
_cell_length_a 4.0394
_cell_length_b 8.0050
_cell_length_c 6.5812
_cell_formula_units_Z 2
_cell_volume 203.376
_database_code_amcsd 0012085
_exptl_crystal_density_diffrn 7.846
_cod_database_code 9009717

loop_
_space_group_symop_operation_xyz
x,y,z
x,1/2-y,1/2+z
-x,1/2+y,1/2-z
-x,-y,-z

loop_
_atom_site_label
_atom_site_fract_x
_atom_site_fract_y
_atom_site_fract_z
_atom_site_U_iso_or_equiv
Ag 0.62970 0.15110 0.40810 0.03040
Hg 0.00000 0.00000 0.00000 0.01862
S 0.20140 0.37050 0.23380 0.01406

loop_
_cod_related_entry_id
_cod_related_entry_database
_cod_related_entry_code
1 AMCSD 0012085
